data_7204670
loop_
_publ_author_name
'Carlucci, Lucia'
'Ciani, Gianfranco'
'Proserpio, Davide M.'
'Rizzato, Silvia'

_publ_section_title
;
 New architectures from the self-assembly of MIISO4 salts with
 bis(4-pyridyl) ligands. The first case of polycatenation involving
 three distinct sets of 2D polymeric (4,4)-layers parallel to a common
 axis
;
_journal_issue 34
_journal_name_full CrystEngComm
_journal_page_first 190
_journal_paper_doi 10.1039/b304201d
_journal_volume 5
_journal_year 2003
_chemical_formula_sum 'C120 H152 N20 Ni6 O40 S6'
_chemical_formula_weight 3059.24
_space_group_IT_number 14
_symmetry_cell_setting monoclinic
_symmetry_space_group_name_Hall '-P 2ybc'
_symmetry_space_group_name_H-M 'P 1 21/c 1'
_atom_sites_solution_hydrogens geom
_atom_sites_solution_primary direct
_atom_sites_solution_secondary difmap
_cell_angle_alpha 90.00
_cell_angle_beta 90.240(10)
_cell_angle_gamma 90.00
_cell_formula_units_Z 4
_cell_length_a 21.485(3)
_cell_length_b 27.235(4)
_cell_length_c 26.925(4)
_cell_measurement_reflns_used 976
_cell_measurement_temperature 293(2)
_cell_measurement_theta_max 19
_cell_measurement_theta_min 3
_cell_volume 15755(4)
_computing_molecular_graphics SCHAKAL
_computing_structure_refinement 'SHELXL-97 (Sheldrick, 1997)'
_computing_structure_solution SIR92
_diffrn_ambient_temperature 293(2)
_diffrn_detector_type CCD_plate
_diffrn_measured_fraction_theta_full 0.987
_diffrn_measured_fraction_theta_max 0.987
_diffrn_measurement_device SMART
_diffrn_measurement_method omega-scan
_diffrn_radiation_monochromator graphite
_diffrn_radiation_source 'fine-focus sealed tube'
_diffrn_radiation_type MoK\a
_diffrn_radiation_wavelength 0.71073
_diffrn_reflns_av_R_equivalents 0.0973
_diffrn_reflns_av_sigmaI/netI 0.1397
_diffrn_reflns_limit_h_max 20
_diffrn_reflns_limit_h_min -21
_diffrn_reflns_limit_k_max 19
_diffrn_reflns_limit_k_min -27
_diffrn_reflns_limit_l_max 27
_diffrn_reflns_limit_l_min -27
_diffrn_reflns_number 55661
_diffrn_reflns_theta_full 21.05
_diffrn_reflns_theta_max 21.05
_diffrn_reflns_theta_min 0.95
_diffrn_standards_decay_% 3
_exptl_absorpt_coefficient_mu 0.858
_exptl_absorpt_correction_T_max 1.00
_exptl_absorpt_correction_T_min 0.72
_exptl_absorpt_correction_type sadabs
_exptl_crystal_colour 'pale blue'
_exptl_crystal_density_diffrn 1.290
_exptl_crystal_density_method 'not measured'
_exptl_crystal_description block
_exptl_crystal_F_000 6384
_exptl_crystal_size_max 0.20
_exptl_crystal_size_mid 0.12
_exptl_crystal_size_min 0.08
_refine_diff_density_max 1.313
_refine_diff_density_min -0.911
_refine_diff_density_rms 0.159
_refine_ls_extinction_method none
_refine_ls_goodness_of_fit_all 0.881
_refine_ls_hydrogen_treatment mixed
_refine_ls_matrix_type full
_refine_ls_number_parameters 830
_refine_ls_number_reflns 16820
_refine_ls_number_restraints 1015
_refine_ls_restrained_S_all 0.872
_refine_ls_R_factor_all 0.1647
_refine_ls_R_factor_obs 0.1123
_refine_ls_shift/su_max 0.064
_refine_ls_shift/su_mean 0.004
_refine_ls_structure_factor_coef Fsqd
_refine_ls_weighting_details 'calc w=1/[\s^2^(Fo^2^)+(0.1830P)^2^+173.5657P] where P=(Fo^2^+2Fc^2^)/3'
_refine_ls_weighting_scheme calc
_refine_ls_wR_factor_all 0.3173
_refine_ls_wR_factor_obs 0.2802
_reflns_number_observed 8930
_reflns_number_total 16820
_reflns_observed_criterion >2sigma(I)
_cod_data_source_file b304201d.txt
_cod_data_source_block 5
_cod_depositor_comments
;
The following automatic conversions were performed:
'_symmetry_cell_setting' value 'Monoclinic' changed to 'monoclinic'
according to '/home/saulius/struct/CIF-dictionaries/cif_core.dic'
dictionary named 'cif_core.dic' version 2.4.1 from 2010-06-29.

Automatic conversion script
Id: cif_fix_enum 1527 2010-12-29 10:47:43Z saulius 
;
_cod_original_sg_symbol_H-M 'P 21/c (14)'
_cod_database_code 7204670
_diffrn_measurement_domega 0.30
_diffrn_measurement_rtime 54

loop_
_symmetry_equiv_pos_as_xyz
'x, y, z'
'-x, y+1/2, -z+1/2'
'-x, -y, -z'
'x, -y-1/2, z-1/2'

loop_
_atom_site_label
_atom_site_type_symbol
_atom_site_fract_x
_atom_site_fract_y
_atom_site_fract_z
_atom_site_U_iso_or_equiv
_atom_site_adp_type
_atom_site_occupancy
_atom_site_symmetry_multiplicity
_atom_site_calc_flag
_atom_site_refinement_flags
_atom_site_disorder_assembly
_atom_site_disorder_group
Ni1 Ni 0.00145(11) 1.13153(6) 0.25772(7) 0.0266(5) Uani 1 1 d . . .
Ni2 Ni 0.50592(11) 1.26360(7) 0.49167(7) 0.0373(6) Uani 1 1 d . . .
Ni3 Ni 0.22755(11) 0.00783(6) 0.99379(7) 0.0345(6) Uani 1 1 d . . .
Ni4 Ni 0.24966(12) -0.49429(7) 0.99315(6) 0.0321(6) Uani 1 1 d . . .
Ni5 Ni 0.50129(11) 0.85910(6) 0.26212(7) 0.0266(6) Uani 1 1 d . . .
Ni6 Ni 0.98708(11) 0.75794(7) -0.00654(8) 0.0403(7) Uani 1 1 d . . .
N2 N -0.0003(5) 0.7106(5) 0.2428(5) 0.034(3) Uiso 1 1 d D . .
N3 N 0.0966(6) 1.1334(5) 0.2820(5) 0.028(3) Uiso 1 1 d . . .
N4 N 0.4555(7) 1.2363(5) 0.4304(5) 0.038(4) Uiso 1 1 d . . .
N5 N -0.0935(6) 1.1330(5) 0.2327(5) 0.032(3) Uiso 1 1 d . . .
N6 N -0.4445(7) 1.2143(5) 0.0543(5) 0.039(4) Uiso 1 1 d . . .
N7 N 0.2245(7) 0.0040(5) 0.9153(5) 0.038(4) Uiso 1 1 d . . .
N8 N 0.2500(6) -0.0049(5) 0.5714(4) 0.030(3) Uiso 1 1 d . . .
N9 N 0.2493(7) -0.0076(5) 1.4150(4) 0.035(3) Uiso 1 1 d . . .
N10 N 0.2305(7) 0.0128(5) 1.0705(5) 0.041(4) Uiso 1 1 d . . .
N11 N 0.2364(6) -0.4159(5) 0.9953(5) 0.031(3) Uiso 1 1 d . . .
N12 N 0.2297(6) -0.0700(5) 0.9974(5) 0.037(3) Uiso 1 1 d . . .
N13 N 0.2666(6) 0.4263(5) 0.9897(4) 0.033(3) Uiso 1 1 d D . .
N14 N 0.2321(6) 0.0846(5) 0.9875(5) 0.038(4) Uiso 1 1 d D . .
N15 N 1.0394(6) 0.7323(5) -0.0667(5) 0.036(4) Uiso 1 1 d . . .
N16 N 0.4102(6) 0.8574(5) 0.2868(5) 0.038(4) Uiso 1 1 d . . .
N17 N 0.9336(7) 0.7789(5) 0.0567(5) 0.042(4) Uiso 1 1 d . . .
N18 N 0.5946(7) 0.8591(5) 0.2424(5) 0.039(4) Uiso 1 1 d . . .
N19 N 0.5041(6) 0.7808(4) 0.2653(5) 0.029(3) Uiso 1 1 d . . .
N20 N 0.4958(6) 0.9369(4) 0.2567(4) 0.024(3) Uiso 1 1 d . . .
C25 C -0.0139(7) 0.7369(7) 0.2815(7) 0.057(6) Uiso 1 1 d D . .
H25 H -0.0214 0.7194 0.3105 0.068 Uiso 1 1 calc R . .
C1B C 0.2797(10) 1.1479(9) 0.3398(9) 0.105(9) Uiso 1 1 d D . .
H1B1 H 0.2721 1.1568 0.3742 0.126 Uiso 1 1 calc R . .
H1B2 H 0.2990 1.1157 0.3401 0.126 Uiso 1 1 calc R . .
C2B C 0.3244(8) 1.1817(7) 0.3209(8) 0.066(6) Uiso 1 1 d D . .
H2B1 H 0.3023 1.2097 0.3072 0.079 Uiso 1 1 calc R . .
H2B2 H 0.3462 1.1659 0.2937 0.079 Uiso 1 1 calc R . .
C1C C -0.2621(11) 1.1490(12) 0.1583(11) 0.156(14) Uiso 1 1 d D . .
H1C1 H -0.2739 1.1162 0.1479 0.188 Uiso 1 1 calc R . .
H1C2 H -0.2509 1.1667 0.1284 0.188 Uiso 1 1 calc R . .
C2C C -0.3172(9) 1.1716(11) 0.1766(10) 0.114(10) Uiso 1 1 d D . .
H2C1 H -0.3059 1.2011 0.1949 0.137 Uiso 1 1 calc R . .
H2C2 H -0.3375 1.1494 0.1995 0.137 Uiso 1 1 calc R . .
C1D C 0.2092(14) -0.0056(13) 0.7588(9) 0.164(15) Uiso 1 1 d D . .
H1D1 H 0.2010 -0.0400 0.7521 0.197 Uiso 1 1 calc R . .
H1D2 H 0.1723 0.0129 0.7496 0.197 Uiso 1 1 calc R . .
C2D C 0.2600(11) 0.0102(10) 0.7290(7) 0.095(8) Uiso 1 1 d D . .
H2D1 H 0.2976 -0.0057 0.7409 0.113 Uiso 1 1 calc R . .
H2D2 H 0.2653 0.0453 0.7334 0.113 Uiso 1 1 calc R . .
C1E C 0.2313(10) 0.0241(6) 1.2314(6) 0.065(6) Uiso 1 1 d D . .
H1E1 H 0.2595 0.0499 1.2417 0.078 Uiso 1 1 calc R . .
H1E2 H 0.1900 0.0328 1.2427 0.078 Uiso 1 1 calc R . .
C2E C 0.2498(11) -0.0209(7) 1.2545(6) 0.075(7) Uiso 1 1 d D . .
H2E1 H 0.2907 -0.0301 1.2428 0.091 Uiso 1 1 calc R . .
H2E2 H 0.2209 -0.0466 1.2452 0.091 Uiso 1 1 calc R . .
C1F C 0.2134(8) -0.2585(5) 1.0056(7) 0.053(5) Uiso 1 1 d D . .
H1F1 H 0.1716 -0.2502 0.9946 0.063 Uiso 1 1 calc R . .
H1F2 H 0.2161 -0.2512 1.0408 0.063 Uiso 1 1 calc R . .
C2F C 0.2569(11) -0.2276(6) 0.9796(10) 0.102(9) Uiso 1 1 d D . .
H2F1 H 0.2534 -0.2341 0.9443 0.123 Uiso 1 1 calc R . .
H2F2 H 0.2988 -0.2362 0.9899 0.123 Uiso 1 1 calc R . .
C1G C 0.2901(9) 0.2715(6) 0.9868(7) 0.076(7) Uiso 1 1 d D . .
H1G1 H 0.3126 0.2645 0.9565 0.092 Uiso 1 1 calc R . .
H1G2 H 0.3179 0.2639 1.0142 0.092 Uiso 1 1 calc R . .
C2G C 0.2394(14) 0.2380(10) 0.9893(14) 0.29(3) Uiso 1 1 d D . .
H2G1 H 0.2202 0.2428 1.0215 0.350 Uiso 1 1 calc R . .
H2G2 H 0.2093 0.2487 0.9647 0.350 Uiso 1 1 calc R . .
C1H C 0.1771(7) 0.8170(8) 0.3277(7) 0.065(6) Uiso 1 1 d D . .
H1H1 H 0.1877 0.7899 0.3060 0.078 Uiso 1 1 calc R . .
H1H2 H 0.1616 0.8436 0.3071 0.078 Uiso 1 1 calc R . .
C2H C 0.2320(6) 0.8331(6) 0.3532(6) 0.046(5) Uiso 1 1 d D . .
H2H1 H 0.2429 0.8079 0.3772 0.055 Uiso 1 1 calc R . .
H2H2 H 0.2211 0.8623 0.3718 0.055 Uiso 1 1 calc R . .
C1I C 0.8034(11) 0.8061(8) 0.1761(10) 0.108(9) Uiso 1 1 d D . .
H1I1 H 0.7675 0.7872 0.1653 0.129 Uiso 1 1 calc R . .
H1I2 H 0.8179 0.7929 0.2076 0.129 Uiso 1 1 calc R . .
C2I C 0.7868(13) 0.8567(8) 0.1817(11) 0.126(11) Uiso 1 1 d D . .
H2I1 H 0.7859 0.8731 0.1497 0.151 Uiso 1 1 calc R . .
H2I2 H 0.8164 0.8735 0.2031 0.151 Uiso 1 1 calc R . .
C1L C 0.4893(10) 0.6236(7) 0.2688(8) 0.071(6) Uiso 1 1 d D . .
H1L1 H 0.4949 0.6120 0.3027 0.086 Uiso 1 1 calc R . .
H1L2 H 0.4466 0.6169 0.2592 0.086 Uiso 1 1 calc R . .
C2L C 0.5300(10) 0.5962(6) 0.2370(8) 0.073(7) Uiso 1 1 d D . .
H2L1 H 0.5725 0.6042 0.2460 0.087 Uiso 1 1 calc R . .
H2L2 H 0.5233 0.6073 0.2032 0.087 Uiso 1 1 calc R . .
C11B C -0.0357(8) 1.0261(7) 0.2840(6) 0.049(5) Uiso 1 1 d D . .
H11B H -0.0637 1.0419 0.3049 0.059 Uiso 1 1 calc R . .
N1 N -0.0009(7) 1.0542(5) 0.2550(5) 0.036(4) Uiso 1 1 d D . .
C11 C 0.2813(9) -0.3851(6) 0.9863(6) 0.040(5) Uiso 1 1 d . . .
H11 H 0.3200 -0.3984 0.9788 0.048 Uiso 1 1 calc R . .
C12 C -0.0340(9) 0.9774(8) 0.2858(8) 0.071(7) Uiso 1 1 d D . .
H12 H -0.0560 0.9608 0.3102 0.086 Uiso 1 1 calc R . .
C13 C -0.0017(14) 0.9529(9) 0.2532(10) 0.099(9) Uiso 1 1 d D . .
C14 C 0.0362(17) 0.9787(15) 0.2214(14) 0.157(14) Uiso 1 1 d D . .
H14 H 0.0632 0.9638 0.1990 0.188 Uiso 1 1 calc R . .
C15 C 0.0300(13) 1.0280(11) 0.2261(10) 0.102(9) Uiso 1 1 d D . .
H15 H 0.0532 1.0458 0.2033 0.122 Uiso 1 1 calc R . .
C1A C 0.0193(18) 0.8932(10) 0.2686(12) 0.179(17) Uiso 1 1 d D . .
H1A1 H 0.0642 0.8892 0.2685 0.215 Uiso 1 1 calc R . .
H1A2 H 0.0033 0.8840 0.3009 0.215 Uiso 1 1 calc R . .
C2A C -0.0091(12) 0.8651(9) 0.2299(12) 0.163(14) Uiso 1 1 d D . .
H2A1 H 0.0132 0.8700 0.1991 0.196 Uiso 1 1 calc R . .
H2A2 H -0.0518 0.8759 0.2251 0.196 Uiso 1 1 calc R . .
C21 C 0.0109(7) 0.7357(8) 0.2011(8) 0.065(6) Uiso 1 1 d D . .
H21 H 0.0212 0.7189 0.1722 0.078 Uiso 1 1 calc R . .
C22 C 0.0074(8) 0.7871(9) 0.2004(9) 0.084(7) Uiso 1 1 d D . .
H22 H 0.0150 0.8055 0.1720 0.101 Uiso 1 1 calc R . .
C23 C -0.0082(8) 0.8079(10) 0.2446(12) 0.128(11) Uiso 1 1 d D . .
C24 C -0.0188(8) 0.7886(9) 0.2856(9) 0.077(7) Uiso 1 1 d D . .
H24 H -0.0285 0.8055 0.3146 0.092 Uiso 1 1 calc R . .
C31 C 0.1162(8) 1.1082(6) 0.3192(6) 0.031(4) Uiso 1 1 d . . .
H31 H 0.0881 1.0870 0.3342 0.037 Uiso 1 1 calc R . .
C32 C 0.1726(8) 1.1102(6) 0.3376(6) 0.034(4) Uiso 1 1 d . . .
H32 H 0.1830 1.0906 0.3647 0.040 Uiso 1 1 calc R . .
C33 C 0.2198(7) 1.1428(6) 0.3160(7) 0.045(5) Uiso 1 1 d D . .
C34 C 0.1987(9) 1.1648(7) 0.2764(7) 0.050(5) Uiso 1 1 d . . .
H34 H 0.2268 1.1840 0.2587 0.060 Uiso 1 1 calc R . .
C35 C 0.1373(8) 1.1622(6) 0.2579(7) 0.039(5) Uiso 1 1 d . . .
H35 H 0.1254 1.1799 0.2299 0.047 Uiso 1 1 calc R . .
C41 C 0.4495(8) 1.1874(6) 0.4241(6) 0.038(5) Uiso 1 1 d . . .
H41 H 0.4734 1.1657 0.4429 0.046 Uiso 1 1 calc R . .
C42 C 0.4057(9) 1.1693(7) 0.3879(7) 0.052(5) Uiso 1 1 d . . .
H42 H 0.3999 1.1356 0.3850 0.063 Uiso 1 1 calc R . .
C43 C 0.3719(7) 1.2004(6) 0.3572(6) 0.038(5) Uiso 1 1 d D . .
C44 C 0.3847(9) 1.2484(8) 0.3628(8) 0.060(6) Uiso 1 1 d . . .
H44 H 0.3650 1.2710 0.3422 0.072 Uiso 1 1 calc R . .
C45 C 0.4265(9) 1.2653(8) 0.3986(7) 0.055(6) Uiso 1 1 d . . .
H45 H 0.4345 1.2988 0.4002 0.067 Uiso 1 1 calc R . .
C51 C -0.1101(9) 1.1079(6) 0.1919(6) 0.040(5) Uiso 1 1 d . . .
H51 H -0.0825 1.0847 0.1794 0.048 Uiso 1 1 calc R . .
C52 C -0.1627(10) 1.1142(8) 0.1693(8) 0.067(6) Uiso 1 1 d . . .
H52 H -0.1698 1.0972 0.1398 0.080 Uiso 1 1 calc R . .
C53 C -0.2073(8) 1.1439(7) 0.1860(8) 0.058(6) Uiso 1 1 d D . .
C54 C -0.1954(10) 1.1689(8) 0.2297(8) 0.065(6) Uiso 1 1 d . . .
H54 H -0.2249 1.1897 0.2437 0.078 Uiso 1 1 calc R . .
C55 C -0.1353(8) 1.1614(6) 0.2527(7) 0.042(5) Uiso 1 1 d . . .
H55 H -0.1262 1.1772 0.2825 0.050 Uiso 1 1 calc R . .
C61 C -0.4369(9) 1.1654(7) 0.0658(7) 0.048(5) Uiso 1 1 d . . .
H61 H -0.4607 1.1420 0.0493 0.058 Uiso 1 1 calc R . .
C62 C -0.3943(9) 1.1505(8) 0.1017(7) 0.059(6) Uiso 1 1 d . . .
H62 H -0.3853 1.1172 0.1051 0.071 Uiso 1 1 calc R . .
C63 C -0.3638(9) 1.1855(8) 0.1339(8) 0.063(6) Uiso 1 1 d D . .
C64 C -0.3743(10) 1.2344(8) 0.1252(8) 0.067(6) Uiso 1 1 d . . .
H64 H -0.3556 1.2585 0.1447 0.081 Uiso 1 1 calc R . .
C65 C -0.4163(8) 1.2474(7) 0.0839(6) 0.043(5) Uiso 1 1 d . . .
H65 H -0.4238 1.2805 0.0778 0.051 Uiso 1 1 calc R . .
C71 C 0.1735(9) 0.0192(6) 0.8927(7) 0.045(5) Uiso 1 1 d . . .
H71 H 0.1385 0.0296 0.9100 0.054 Uiso 1 1 calc R . .
C72 C 0.1755(12) 0.0184(9) 0.8394(9) 0.089(8) Uiso 1 1 d . . .
H72 H 0.1419 0.0311 0.8218 0.107 Uiso 1 1 calc R . .
C73 C 0.2215(13) 0.0010(10) 0.8153(7) 0.091(8) Uiso 1 1 d D . .
C74 C 0.2735(14) -0.0147(10) 0.8379(10) 0.104(9) Uiso 1 1 d . . .
H74 H 0.3070 -0.0263 0.8196 0.125 Uiso 1 1 calc R . .
C75 C 0.2760(10) -0.0132(7) 0.8910(7) 0.058(6) Uiso 1 1 d . . .
H75 H 0.3112 -0.0235 0.9083 0.070 Uiso 1 1 calc R . .
C81 C 0.2806(8) -0.0396(7) 0.5975(6) 0.043(5) Uiso 1 1 d . . .
H81 H 0.2994 -0.0656 0.5809 0.051 Uiso 1 1 calc R . .
C82 C 0.2841(9) -0.0370(7) 0.6469(7) 0.051(5) Uiso 1 1 d . . .
H82 H 0.3077 -0.0601 0.6641 0.061 Uiso 1 1 calc R . .
C83 C 0.2531(12) -0.0004(9) 0.6739(7) 0.080(7) Uiso 1 1 d D . .
C84 C 0.2222(9) 0.0330(7) 0.6476(7) 0.053(5) Uiso 1 1 d . . .
H84 H 0.1998 0.0574 0.6639 0.064 Uiso 1 1 calc R . .
C85 C 0.2231(8) 0.0320(6) 0.5946(6) 0.041(5) Uiso 1 1 d . . .
H85 H 0.2047 0.0572 0.5765 0.049 Uiso 1 1 calc R . .
C91 C 0.2958(8) 0.0099(6) 1.3900(6) 0.041(5) Uiso 1 1 d . . .
H91 H 0.3274 0.0264 1.4068 0.050 Uiso 1 1 calc R . .
C92 C 0.2995(10) 0.0049(7) 1.3396(7) 0.057(6) Uiso 1 1 d . . .
H92 H 0.3349 0.0158 1.3231 0.068 Uiso 1 1 calc R . .
C93 C 0.2514(9) -0.0162(6) 1.3126(5) 0.049(5) Uiso 1 1 d D . .
C94 C 0.1975(9) -0.0302(7) 1.3375(7) 0.052(5) Uiso 1 1 d . . .
H94 H 0.1623 -0.0415 1.3210 0.063 Uiso 1 1 calc R . .
C95 C 0.2002(8) -0.0257(6) 1.3905(6) 0.038(5) Uiso 1 1 d . . .
H95 H 0.1660 -0.0360 1.4088 0.046 Uiso 1 1 calc R . .
C101 C 0.2696(9) 0.0410(7) 1.0951(7) 0.050(5) Uiso 1 1 d . . .
H101 H 0.2971 0.0593 1.0760 0.060 Uiso 1 1 calc R . .
C102 C 0.2746(11) 0.0465(8) 1.1449(8) 0.076(7) Uiso 1 1 d . . .
H102 H 0.3054 0.0660 1.1591 0.091 Uiso 1 1 calc R . .
C103 C 0.2309(10) 0.0212(7) 1.1741(6) 0.057(6) Uiso 1 1 d D . .
C104 C 0.1899(9) -0.0127(7) 1.1500(7) 0.057(6) Uiso 1 1 d . . .
H104 H 0.1623 -0.0317 1.1683 0.068 Uiso 1 1 calc R . .
C105 C 0.1922(9) -0.0167(7) 1.0984(7) 0.048(5) Uiso 1 1 d . . .
H105 H 0.1673 -0.0398 1.0825 0.058 Uiso 1 1 calc R . .
C112 C 0.2770(9) -0.3341(6) 0.9869(6) 0.045(5) Uiso 1 1 d . . .
H112 H 0.3116 -0.3150 0.9793 0.054 Uiso 1 1 calc R . .
C113 C 0.2230(8) -0.3126(5) 0.9985(6) 0.039(4) Uiso 1 1 d D . .
C114 C 0.1733(9) -0.3439(6) 1.0072(6) 0.042(5) Uiso 1 1 d . . .
H114 H 0.1341 -0.3314 1.0145 0.051 Uiso 1 1 calc R . .
C115 C 0.1833(10) -0.3953(7) 1.0049(7) 0.055(5) Uiso 1 1 d . . .
H115 H 0.1494 -0.4157 1.0107 0.065 Uiso 1 1 calc R . .
C121 C 0.2775(9) -0.0933(7) 1.0160(7) 0.053(5) Uiso 1 1 d . . .
H121 H 0.3064 -0.0742 1.0331 0.064 Uiso 1 1 calc R . .
C122 C 0.2904(12) -0.1433(9) 1.0134(9) 0.091(8) Uiso 1 1 d . . .
H122 H 0.3263 -0.1565 1.0274 0.110 Uiso 1 1 calc R . .
C123 C 0.2468(9) -0.1729(5) 0.9886(7) 0.055(5) Uiso 1 1 d D . .
C124 C 0.1944(9) -0.1478(7) 0.9665(7) 0.054(6) Uiso 1 1 d . . .
H124 H 0.1648 -0.1653 0.9484 0.065 Uiso 1 1 calc R . .
C125 C 0.1888(9) -0.0984(6) 0.9724(6) 0.043(5) Uiso 1 1 d . . .
H125 H 0.1543 -0.0831 0.9582 0.051 Uiso 1 1 calc R . .
C131 C 0.2227(10) 0.3482(8) 0.9733(6) 0.064(6) Uiso 1 1 d D . .
H131 H 0.1892 0.3292 0.9626 0.076 Uiso 1 1 calc R . .
C13O C 0.2159(10) 0.3988(7) 0.9743(6) 0.061(6) Uiso 1 1 d D . .
H13O H 0.1788 0.4138 0.9649 0.073 Uiso 1 1 calc R . .
C133 C 0.2787(10) 0.3240(7) 0.9879(6) 0.067(6) Uiso 1 1 d D . .
C134 C 0.3273(9) 0.3544(7) 1.0018(6) 0.054(5) Uiso 1 1 d D . .
H134 H 0.3656 0.3413 1.0109 0.064 Uiso 1 1 calc R . .
C135 C 0.3183(8) 0.4035(6) 1.0018(5) 0.040(5) Uiso 1 1 d D . .
H135 H 0.3519 0.4230 1.0113 0.048 Uiso 1 1 calc R . .
C141 C 0.2738(9) 0.1082(7) 0.9605(6) 0.057(6) Uiso 1 1 d D . .
H141 H 0.3009 0.0888 0.9420 0.068 Uiso 1 1 calc R . .
C142 C 0.2811(10) 0.1550(8) 0.9569(7) 0.067(6) Uiso 1 1 d D . .
H142 H 0.3115 0.1671 0.9357 0.080 Uiso 1 1 calc R . .
C143 C 0.2458(10) 0.1873(6) 0.9832(8) 0.076(7) Uiso 1 1 d D . .
C144 C 0.1998(10) 0.1650(8) 1.0135(8) 0.073(7) Uiso 1 1 d D . .
H144 H 0.1739 0.1841 1.0332 0.087 Uiso 1 1 calc R . .
C145 C 0.1944(8) 0.1148(7) 1.0133(6) 0.048(5) Uiso 1 1 d D . .
H145 H 0.1628 0.1007 1.0320 0.057 Uiso 1 1 calc R . .
C151 C 1.0719(8) 0.7645(6) -0.0971(6) 0.036(5) Uiso 1 1 d . . .
H151 H 1.0651 0.7981 -0.0939 0.044 Uiso 1 1 calc R . .
C152 C 0.1129(8) 0.7514(6) 0.3690(7) 0.041(5) Uiso 1 1 d . . .
H152 H 0.1335 0.7288 0.3491 0.049 Uiso 1 1 calc R . .
C153 C 0.1250(6) 0.8005(6) 0.3633(7) 0.041(5) Uiso 1 1 d D . .
C154 C 0.0932(9) 0.8310(7) 0.3916(7) 0.054(6) Uiso 1 1 d . . .
H154 H 0.0996 0.8645 0.3879 0.065 Uiso 1 1 calc R . .
C155 C 0.0516(9) 0.8153(7) 0.4259(7) 0.044(5) Uiso 1 1 d . . .
H155 H 0.0307 0.8385 0.4450 0.053 Uiso 1 1 calc R . .
C161 C 0.3893(8) 0.8833(6) 0.3254(6) 0.032(4) Uiso 1 1 d . . .
H161 H 0.4154 0.9066 0.3396 0.039 Uiso 1 1 calc R . .
C162 C 0.3327(9) 0.8773(7) 0.3444(7) 0.051(5) Uiso 1 1 d . . .
H162 H 0.3220 0.8961 0.3720 0.061 Uiso 1 1 calc R . .
C163 C 0.2875(7) 0.8442(7) 0.3252(7) 0.048(5) Uiso 1 1 d D . .
C164 C 0.3074(8) 0.8210(6) 0.2821(6) 0.040(5) Uiso 1 1 d . . .
H164 H 0.2802 0.8008 0.2645 0.049 Uiso 1 1 calc R . .
C165 C 0.3653(8) 0.8277(6) 0.2659(6) 0.034(4) Uiso 1 1 d . . .
H165 H 0.3766 0.8104 0.2375 0.041 Uiso 1 1 calc R . .
C171 C 0.9219(9) 0.8251(8) 0.0663(8) 0.059(6) Uiso 1 1 d . . .
H171 H 0.9388 0.8494 0.0462 0.070 Uiso 1 1 calc R . .
C172 C 0.8829(11) 0.8388(9) 0.1079(8) 0.076(7) Uiso 1 1 d . . .
H172 H 0.8752 0.8715 0.1154 0.091 Uiso 1 1 calc R . .
C173 C 0.8587(10) 0.8028(8) 0.1346(8) 0.076(7) Uiso 1 1 d D . .
C174 C 0.8729(10) 0.7546(9) 0.1239(9) 0.075(7) Uiso 1 1 d . . .
H174 H 0.8573 0.7292 0.1433 0.090 Uiso 1 1 calc R . .
C175 C 0.9097(9) 0.7453(8) 0.0851(7) 0.056(6) Uiso 1 1 d . . .
H175 H 0.9188 0.7127 0.0779 0.067 Uiso 1 1 calc R . .
C181 C 0.6140(9) 0.8865(6) 0.2013(7) 0.044(5) Uiso 1 1 d . . .
H181 H 0.5850 0.9061 0.1849 0.053 Uiso 1 1 calc R . .
C182 C 0.6744(10) 0.8856(8) 0.1840(8) 0.063(6) Uiso 1 1 d . . .
H182 H 0.6863 0.9047 0.1571 0.076 Uiso 1 1 calc R . .
C183 C 0.7155(9) 0.8562(8) 0.2074(8) 0.072(7) Uiso 1 1 d D . .
C184 C 0.6981(12) 0.8254(9) 0.2481(9) 0.086(8) Uiso 1 1 d . . .
H184 H 0.7257 0.8034 0.2627 0.103 Uiso 1 1 calc R . .
C185 C 0.6373(9) 0.8306(7) 0.2641(7) 0.046(5) Uiso 1 1 d . . .
H185 H 0.6253 0.8129 0.2921 0.055 Uiso 1 1 calc R . .
C191 C 0.5121(9) 0.7553(7) 0.3068(7) 0.049(5) Uiso 1 1 d . . .
H191 H 0.5174 0.7732 0.3359 0.059 Uiso 1 1 calc R . .
C192 C 0.5133(10) 0.7059(7) 0.3108(8) 0.062(6) Uiso 1 1 d . . .
H192 H 0.5228 0.6905 0.3408 0.074 Uiso 1 1 calc R . .
C193 C 0.4997(9) 0.6788(6) 0.2679(7) 0.054(5) Uiso 1 1 d D . .
C194 C 0.4908(9) 0.7036(7) 0.2243(7) 0.049(5) Uiso 1 1 d . . .
H194 H 0.4838 0.6862 0.1952 0.058 Uiso 1 1 calc R . .
C195 C 0.4922(8) 0.7524(6) 0.2232(7) 0.042(5) Uiso 1 1 d . . .
H195 H 0.4850 0.7682 0.1931 0.051 Uiso 1 1 calc R . .
C201 C 0.5360(9) 0.9658(7) 0.2823(7) 0.052(5) Uiso 1 1 d . . .
H201 H 0.5694 0.9509 0.2985 0.062 Uiso 1 1 calc R . .
C202 C 0.5301(11) 1.0179(9) 0.2859(9) 0.078(7) Uiso 1 1 d . . .
H202 H 0.5593 1.0368 0.3029 0.094 Uiso 1 1 calc R . .
C203 C 0.4770(9) 1.0395(7) 0.2621(7) 0.054(6) Uiso 1 1 d . . .
C204 C 0.4391(10) 1.0082(7) 0.2345(7) 0.057(6) Uiso 1 1 d . . .
H204 H 0.4062 1.0215 0.2165 0.069 Uiso 1 1 calc R . .
C205 C 0.4483(9) 0.9593(7) 0.2329(7) 0.049(5) Uiso 1 1 d . . .
H205 H 0.4207 0.9402 0.2145 0.059 Uiso 1 1 calc R . .
O11L O 0.0315(5) 1.1330(4) 0.1840(4) 0.047(3) Uiso 1 1 d . . .
O12L O -0.0288(5) 1.1323(4) 0.3315(4) 0.030(3) Uiso 1 1 d . . .
O21L O 0.4335(5) 1.3148(4) 0.5037(5) 0.052(3) Uiso 1 1 d . . .
O22L O 0.4574(5) 1.2125(4) 0.5369(4) 0.033(3) Uiso 1 1 d . . .
O23L O 0.5512(6) 1.3152(4) 0.4481(5) 0.052(3) Uiso 1 1 d . . .
O24L O 0.5797(5) 1.2142(4) 0.4772(4) 0.044(3) Uiso 1 1 d . . .
O31L O 0.3252(5) 0.0085(4) 0.9950(5) 0.052(3) Uiso 1 1 d . . .
O32L O 0.1279(5) 0.0092(4) 0.9961(4) 0.043(3) Uiso 1 1 d . . .
O41L O 0.3441(5) -0.4849(4) 0.9960(4) 0.034(3) Uiso 1 1 d . . .
O42L O 0.1542(5) -0.5039(4) 0.9955(4) 0.044(3) Uiso 1 1 d . . .
O51L O 0.5318(5) 0.8629(4) 0.3370(4) 0.031(3) Uiso 1 1 d . . .
O52L O 0.4725(5) 0.8574(4) 0.1870(4) 0.038(3) Uiso 1 1 d . . .
O61L O 1.0360(5) 0.7100(4) 0.0398(4) 0.037(3) Uiso 1 1 d . . .
O62L O 0.9181(6) 0.7077(5) -0.0225(5) 0.060(4) Uiso 1 1 d . . .
O63L O 0.9407(5) 0.8056(4) -0.0533(4) 0.039(3) Uiso 1 1 d . . .
O64L O 1.0535(5) 0.8131(4) 0.0095(4) 0.045(3) Uiso 1 1 d . . .
O11 O 0.3404(7) 0.7585(5) 0.6861(4) 0.099(5) Uiso 1 1 d D . .
O12 O 0.2779(7) 0.7097(7) 0.6322(8) 0.216(13) Uiso 1 1 d D . .
O13 O 0.3872(7) 0.6975(5) 0.6339(6) 0.106(6) Uiso 1 1 d D . .
O14 O 0.3447(9) 0.7704(6) 0.5980(5) 0.138(8) Uiso 1 1 d D . .
O21 O 0.4259(5) 0.9387(3) 0.4370(4) 0.046(3) Uiso 1 1 d D . .
O22 O 0.4791(5) 0.8623(3) 0.4278(4) 0.048(3) Uiso 1 1 d D . .
O23 O 0.5233(5) 0.9267(4) 0.4786(4) 0.058(4) Uiso 1 1 d D . .
O24 O 0.4327(5) 0.8833(4) 0.5054(3) 0.053(3) Uiso 1 1 d D . .
O31 O 0.9837(6) 0.0915(5) 0.0083(4) 0.098(5) Uiso 1 1 d D . .
O32 O 1.0584(4) 0.0578(4) 0.0655(5) 0.070(4) Uiso 1 1 d D . .
O33 O 0.9851(5) 0.1186(4) 0.0925(4) 0.053(3) Uiso 1 1 d D . .
O34 O 0.9508(5) 0.0376(4) 0.0720(5) 0.076(4) Uiso 1 1 d D . .
O41 O 0.0268(5) 0.1322(3) 0.4234(4) 0.047(3) Uiso 1 1 d D . .
O42 O -0.0202(5) 0.0714(5) 0.4749(5) 0.082(5) Uiso 1 1 d D . .
O43 O 0.0727(5) 0.1122(4) 0.5022(4) 0.056(4) Uiso 1 1 d D . .
O44 O 0.0759(5) 0.0542(4) 0.4345(4) 0.051(3) Uiso 1 1 d D . .
O51 O 0.4932(14) 0.4275(12) 0.3785(8) 0.304(19) Uiso 1 1 d D . .
O52 O 0.5033(13) 0.4236(12) 0.4664(9) 0.35(2) Uiso 1 1 d D . .
O53 O 0.4164(11) 0.4649(8) 0.4294(10) 0.213(13) Uiso 1 1 d D . .
O54 O 0.4237(13) 0.3774(8) 0.4255(13) 0.32(2) Uiso 1 1 d D . .
O61 O 0.8201(9) 0.7342(7) 0.8139(5) 0.130(7) Uiso 1 1 d D . .
O62 O 0.8710(9) 0.7925(8) 0.8664(9) 0.193(11) Uiso 1 1 d D . .
O63 O 0.8300(13) 0.7200(8) 0.9020(7) 0.232(14) Uiso 1 1 d D . .
O64 O 0.7609(9) 0.7819(11) 0.8712(12) 0.37(3) Uiso 1 1 d D . .
S1 S 0.3393(3) 0.7349(2) 0.63827(19) 0.076(2) Uani 1 1 d D . .
S2 S 0.4657(2) 0.90286(15) 0.46245(15) 0.0379(12) Uani 1 1 d D . .
S3 S 0.9955(3) 0.07596(15) 0.05988(14) 0.0423(13) Uani 1 1 d D . .
S4 S 0.0381(3) 0.09197(15) 0.45882(17) 0.0461(14) Uani 1 1 d D . .
S5 S 0.4582(3) 0.42326(19) 0.4258(2) 0.0734(19) Uani 1 1 d D . .
S6 S 0.8199(5) 0.7565(3) 0.8626(3) 0.134(4) Uani 1 1 d D . .

loop_
_atom_site_aniso_label
_atom_site_aniso_U_11
_atom_site_aniso_U_22
_atom_site_aniso_U_33
_atom_site_aniso_U_23
_atom_site_aniso_U_13
_atom_site_aniso_U_12
Ni1 0.0463(14) 0.0091(10) 0.0245(11) -0.0003(8) -0.0042(11) -0.0023(11)
Ni2 0.0577(16) 0.0279(12) 0.0261(12) 0.0011(10) -0.0098(12) -0.0094(12)
Ni3 0.0857(18) 0.0081(10) 0.0095(10) -0.0009(9) -0.0032(11) -0.0047(11)
Ni4 0.0834(17) 0.0078(10) 0.0050(9) -0.0013(8) 0.0005(12) -0.0026(10)
Ni5 0.0512(15) 0.0103(10) 0.0185(11) -0.0023(8) 0.0051(11) -0.0048(11)
Ni6 0.0587(17) 0.0197(11) 0.0427(14) -0.0031(10) 0.0157(13) 0.0012(11)
S1 0.135(6) 0.059(4) 0.035(3) 0.018(3) 0.012(3) 0.008(4)
S2 0.064(4) 0.024(2) 0.026(2) -0.005(2) 0.004(2) -0.005(2)
S3 0.079(4) 0.026(2) 0.022(2) -0.0104(19) -0.003(3) -0.008(3)
S4 0.081(4) 0.024(2) 0.034(3) 0.010(2) 0.015(3) 0.006(3)
S5 0.135(6) 0.038(3) 0.048(3) -0.015(3) 0.009(4) -0.003(4)
S6 0.229(11) 0.059(4) 0.114(7) 0.009(5) 0.016(7) -0.044(6)

loop_
_atom_type_symbol
_atom_type_description
_atom_type_scat_dispersion_real
_atom_type_scat_dispersion_imag
_atom_type_scat_source
C C 0.0033 0.0016 'International Tables Vol C Tables 4.2.6.8 and 6.1.1.4'
H H 0.0000 0.0000 'International Tables Vol C Tables 4.2.6.8 and 6.1.1.4'
N N 0.0061 0.0033 'International Tables Vol C Tables 4.2.6.8 and 6.1.1.4'
Ni Ni 0.3393 1.1124 'International Tables Vol C Tables 4.2.6.8 and 6.1.1.4'
O O 0.0106 0.0060 'International Tables Vol C Tables 4.2.6.8 and 6.1.1.4'
S S 0.1246 0.1234 'International Tables Vol C Tables 4.2.6.8 and 6.1.1.4'

loop_
_geom_angle_atom_site_label_1
_geom_angle_atom_site_label_2
_geom_angle_atom_site_label_3
_geom_angle
_geom_angle_site_symmetry_1
_geom_angle_site_symmetry_3
_geom_angle_publ_flag
O11L Ni1 O12L 178.3(4) . . ?
O11L Ni1 N1 89.7(5) . . ?
O12L Ni1 N1 92.0(5) . . ?
O11L Ni1 N3 89.5(5) . . ?
O12L Ni1 N3 90.6(4) . . ?
N1 Ni1 N3 93.3(5) . . ?
O11L Ni1 N5 89.9(5) . . ?
O12L Ni1 N5 90.0(5) . . ?
N1 Ni1 N5 89.2(5) . . ?
N3 Ni1 N5 177.5(5) . . ?
O11L Ni1 N2 88.8(5) . 2 ?
O12L Ni1 N2 89.6(4) . 2 ?
N1 Ni1 N2 176.9(5) . 2 ?
N3 Ni1 N2 89.4(5) . 2 ?
N5 Ni1 N2 88.2(5) . 2 ?
O23L Ni2 N6 91.3(5) . 4_686 ?
O23L Ni2 N4 92.1(5) . . ?
N6 Ni2 N4 176.1(5) 4_686 . ?
O23L Ni2 O24L 88.5(5) . . ?
N6 Ni2 O24L 87.2(5) 4_686 . ?
N4 Ni2 O24L 90.9(5) . . ?
O23L Ni2 O21L 89.2(5) . . ?
N6 Ni2 O21L 93.4(5) 4_686 . ?
N4 Ni2 O21L 88.6(5) . . ?
O24L Ni2 O21L 177.6(5) . . ?
O23L Ni2 O22L 178.1(5) . . ?
N6 Ni2 O22L 88.6(5) 4_686 . ?
N4 Ni2 O22L 88.1(5) . . ?
O24L Ni2 O22L 93.4(4) . . ?
O21L Ni2 O22L 88.9(4) . . ?
N10 Ni3 O31L 87.6(5) . . ?
N10 Ni3 N14 90.8(5) . . ?
O31L Ni3 N14 86.9(5) . . ?
N10 Ni3 N7 179.0(5) . . ?
O31L Ni3 N7 92.5(5) . . ?
N14 Ni3 N7 88.2(5) . . ?
N10 Ni3 N12 91.1(5) . . ?
O31L Ni3 N12 89.2(5) . . ?
N14 Ni3 N12 175.6(5) . . ?
N7 Ni3 N12 89.8(5) . . ?
N10 Ni3 O32L 89.8(5) . . ?
O31L Ni3 O32L 177.0(5) . . ?
N14 Ni3 O32L 91.8(5) . . ?
N7 Ni3 O32L 90.2(5) . . ?
N12 Ni3 O32L 92.2(5) . . ?
O41L Ni4 O42L 176.1(4) . . ?
O41L Ni4 N9 91.9(5) . 4 ?
O42L Ni4 N9 92.0(5) . 4 ?
O41L Ni4 N8 88.0(5) . 4_556 ?
O42L Ni4 N8 88.1(5) . 4_556 ?
N9 Ni4 N8 179.2(5) 4 4_556 ?
O41L Ni4 N11 90.4(4) . . ?
O42L Ni4 N11 89.6(5) . . ?
N9 Ni4 N11 90.1(5) 4 . ?
N8 Ni4 N11 89.1(5) 4_556 . ?
O41L Ni4 N13 87.7(5) . 1_545 ?
O42L Ni4 N13 92.4(5) . 1_545 ?
N9 Ni4 N13 89.0(5) 4 1_545 ?
N8 Ni4 N13 91.8(5) 4_556 1_545 ?
N11 Ni4 N13 177.9(5) . 1_545 ?
N16 Ni5 N18 175.9(6) . . ?
N16 Ni5 O52L 91.9(5) . . ?
N18 Ni5 O52L 91.9(5) . . ?
N16 Ni5 O51L 89.1(5) . . ?
N18 Ni5 O51L 87.0(5) . . ?
O52L Ni5 O51L 178.1(4) . . ?
N16 Ni5 N20 89.5(5) . . ?
N18 Ni5 N20 92.1(5) . . ?
O52L Ni5 N20 86.5(4) . . ?
O51L Ni5 N20 91.9(4) . . ?
N16 Ni5 N19 89.5(5) . . ?
N18 Ni5 N19 89.1(5) . . ?
O52L Ni5 N19 91.4(4) . . ?
O51L Ni5 N19 90.2(4) . . ?
N20 Ni5 N19 177.7(5) . . ?
O62L Ni6 O63L 86.9(5) . . ?
O62L Ni6 O61L 94.0(5) . . ?
O63L Ni6 O61L 178.6(4) . . ?
O62L Ni6 N15 90.3(5) . . ?
O63L Ni6 N15 89.8(5) . . ?
O61L Ni6 N15 89.0(5) . . ?
O62L Ni6 O64L 176.3(5) . . ?
O63L Ni6 O64L 90.1(4) . . ?
O61L Ni6 O64L 89.1(4) . . ?
N15 Ni6 O64L 91.8(5) . . ?
O62L Ni6 N17 87.5(5) . . ?
O63L Ni6 N17 93.4(5) . . ?
O61L Ni6 N17 87.9(5) . . ?
N15 Ni6 N17 176.0(5) . . ?
O64L Ni6 N17 90.7(5) . . ?
C25 N2 C21 115.7(16) . . ?
C25 N2 Ni1 123.6(12) . 2_545 ?
C21 N2 Ni1 120.5(12) . 2_545 ?
C31 N3 C35 118.5(15) . . ?
C31 N3 Ni1 122.2(11) . . ?
C35 N3 Ni1 119.2(11) . . ?
C45 N4 C41 117.7(16) . . ?
C45 N4 Ni2 122.5(13) . . ?
C41 N4 Ni2 119.7(12) . . ?
C55 N5 C51 117.5(15) . . ?
C55 N5 Ni1 122.4(12) . . ?
C51 N5 Ni1 119.7(11) . . ?
C65 N6 C61 117.4(16) . . ?
C65 N6 Ni2 120.9(12) . 4_485 ?
C61 N6 Ni2 121.6(12) . 4_485 ?
C71 N7 C75 123.9(16) . . ?
C71 N7 Ni3 118.0(12) . . ?
C75 N7 Ni3 118.1(12) . . ?
C85 N8 C81 120.3(13) . . ?
C85 N8 Ni4 118.8(11) . 4 ?
C81 N8 Ni4 120.8(11) . 4 ?
C91 N9 C95 119.1(14) . . ?
C91 N9 Ni4 120.7(12) . 4_556 ?
C95 N9 Ni4 120.1(11) . 4_556 ?
C101 N10 C105 116.6(16) . . ?
C101 N10 Ni3 123.9(12) . . ?
C105 N10 Ni3 119.4(12) . . ?
C115 N11 C11 114.3(15) . . ?
C115 N11 Ni4 123.4(12) . . ?
C11 N11 Ni4 122.3(11) . . ?
C121 N12 C125 115.1(16) . . ?
C121 N12 Ni3 121.3(12) . . ?
C125 N12 Ni3 122.3(12) . . ?
C135 N13 C13O 118.9(15) . . ?
C135 N13 Ni4 126.6(11) . 1_565 ?
C13O N13 Ni4 114.5(12) . 1_565 ?
C141 N14 C145 113.5(16) . . ?
C141 N14 Ni3 124.0(12) . . ?
C145 N14 Ni3 122.4(12) . . ?
C155 N15 C151 115.2(15) 4_675 . ?
C155 N15 Ni6 122.9(12) 4_675 . ?
C151 N15 Ni6 121.1(11) . . ?
C161 N16 C165 113.0(14) . . ?
C161 N16 Ni5 124.1(12) . . ?
C165 N16 Ni5 122.9(11) . . ?
C175 N17 C171 119.0(17) . . ?
C175 N17 Ni6 119.7(13) . . ?
C171 N17 Ni6 121.2(13) . . ?
C185 N18 C181 116.8(15) . . ?
C185 N18 Ni5 123.3(12) . . ?
C181 N18 Ni5 119.5(12) . . ?
C191 N19 C195 114.6(14) . . ?
C191 N19 Ni5 124.1(11) . . ?
C195 N19 Ni5 121.1(11) . . ?
C205 N20 C201 117.3(15) . . ?
C205 N20 Ni5 121.7(11) . . ?
C201 N20 Ni5 120.5(11) . . ?
N2 C25 C24 129(2) . . ?
C2B C1B C33 120.3(18) . . ?
C1B C2B C43 116.3(15) . . ?
C53 C1C C2C 124(2) . . ?
C1C C2C C63 112.3(18) . . ?
C2D C1D C73 113(2) . . ?
C1D C2D C83 115.0(17) . . ?
C2E C1E C103 113.1(14) . . ?
C1E C2E C93 111.8(14) . . ?
C2F C1F C113 115.0(13) . . ?
C1F C2F C123 113.6(16) . . ?
C2G C1G C133 120.2(18) . . ?
C143 C2G C1G 124(3) . . ?
C2H C1H C153 113.0(14) . . ?
C1H C2H C163 119.8(13) . . ?
C2I C1I C173 107.7(16) . . ?
C1I C2I C183 105.2(16) . . ?
C2L C1L C193 114.5(15) . . ?
C1L C2L C203 116.7(18) . 2_645 ?
C12 C11B N1 126(2) . . ?
C15 N1 C11B 109.8(19) . . ?
C15 N1 Ni1 125.4(17) . . ?
C11B N1 Ni1 124.8(12) . . ?
N11 C11 C112 126.2(17) . . ?
C13 C12 C11B 120(2) . . ?
C12 C13 C14 118(3) . . ?
C12 C13 C1A 117(3) . . ?
C14 C13 C1A 118(3) . . ?
C15 C14 C13 113(3) . . ?
N1 C15 C14 133(3) . . ?
C2A C1A C13 102.6(19) . . ?
C1A C2A C23 110(2) . . ?
N2 C21 C22 121(2) . . ?
C23 C22 C21 115(2) . . ?
C24 C23 C22 130(3) . . ?
C24 C23 C2A 129(2) . . ?
C22 C23 C2A 101(3) . . ?
C23 C24 C25 110(2) . . ?
N3 C31 C32 125.0(16) . . ?
C31 C32 C33 121.0(16) . . ?
C34 C33 C1B 128.7(15) . . ?
C34 C33 C32 111.3(15) . . ?
C1B C33 C32 120.0(16) . . ?
C33 C34 C35 125.9(18) . . ?
N3 C35 C34 118.0(17) . . ?
N4 C41 C42 119.0(17) . . ?
C43 C42 C41 122.3(18) . . ?
C44 C43 C42 114.8(17) . . ?
C44 C43 C2B 122.8(18) . . ?
C42 C43 C2B 122.4(15) . . ?
C43 C44 C45 122(2) . . ?
N4 C45 C44 124(2) . . ?
C52 C51 N5 123.0(19) . . ?
C51 C52 C53 123(2) . . ?
C52 C53 C54 117.1(19) . . ?
C52 C53 C1C 119(2) . . ?
C54 C53 C1C 123.9(18) . . ?
C53 C54 C55 117.3(19) . . ?
N5 C55 C54 121.4(18) . . ?
N6 C61 C62 121.2(18) . . ?
C61 C62 C63 121.4(19) . . ?
C64 C63 C62 117.6(19) . . ?
C64 C63 C2C 118(2) . . ?
C62 C63 C2C 124.6(19) . . ?
C63 C64 C65 118(2) . . ?
N6 C65 C64 124.1(17) . . ?
N7 C71 C72 115.4(19) . . ?
C73 C72 C71 123(3) . . ?
C72 C73 C74 122(2) . . ?
C72 C73 C1D 114(3) . . ?
C74 C73 C1D 123(2) . . ?
C73 C74 C75 118(2) . . ?
N7 C75 C74 117(2) . . ?
C82 C81 N8 120.3(17) . . ?
C81 C82 C83 122(2) . . ?
C84 C83 C82 116.6(18) . . ?
C84 C83 C2D 116(2) . . ?
C82 C83 C2D 127(2) . . ?
C83 C84 C85 120.7(19) . . ?
N8 C85 C84 119.8(17) . . ?
N9 C91 C92 121.8(18) . . ?
C91 C92 C93 121.1(19) . . ?
C92 C93 C94 118.6(16) . . ?
C92 C93 C2E 124.8(18) . . ?
C94 C93 C2E 116.3(18) . . ?
C93 C94 C95 115.3(18) . . ?
N9 C95 C94 123.5(17) . . ?
N10 C101 C102 128(2) . . ?
C101 C102 C103 117(2) . . ?
C102 C103 C104 118.4(18) . . ?
C102 C103 C1E 122.1(19) . . ?
C104 C103 C1E 119.1(17) . . ?
C105 C104 C103 118.5(18) . . ?
N10 C105 C104 121.5(18) . . ?
C113 C112 C11 119.7(17) . . ?
C112 C113 C114 116.2(15) . . ?
C112 C113 C1F 125.3(14) . . ?
C114 C113 C1F 118.4(15) . . ?
C113 C114 C115 118.8(17) . . ?
N11 C115 C114 124.7(18) . . ?
N12 C121 C122 128(2) . . ?
C121 C122 C123 117(2) . . ?
C122 C123 C124 116.3(18) . . ?
C122 C123 C2F 123(2) . . ?
C124 C123 C2F 120.5(18) . . ?
C125 C124 C123 119.3(18) . . ?
N12 C125 C124 124.5(18) . . ?
C13O C131 C133 123(2) . . ?
N13 C13O C131 117(2) . . ?
C134 C133 C131 115.6(18) . . ?
C134 C133 C1G 118(2) . . ?
C131 C133 C1G 126.3(18) . . ?
C135 C134 C133 119.1(19) . . ?
N13 C135 C134 126.1(18) . . ?
C142 C141 N14 127(2) . . ?
C141 C142 C143 122(2) . . ?
C142 C143 C2G 139(2) . . ?
C142 C143 C144 114.4(18) . . ?
C2G C143 C144 107(2) . . ?
C145 C144 C143 119(2) . . ?
N14 C145 C144 123.8(19) . . ?
C152 C151 N15 121.8(16) 4_675 . ?
C151 C152 C153 121.2(17) 4_476 . ?
C154 C153 C152 116.8(16) . . ?
C154 C153 C1H 123.6(16) . . ?
C152 C153 C1H 119.5(17) . . ?
C153 C154 C155 122.7(19) . . ?
N15 C155 C154 122.3(18) 4_476 . ?
C162 C161 N16 123.1(17) . . ?
C161 C162 C163 124.2(18) . . ?
C164 C163 C162 112.3(15) . . ?
C164 C163 C2H 126.6(14) . . ?
C162 C163 C2H 120.6(16) . . ?
C165 C164 C163 120.1(17) . . ?
C164 C165 N16 126.8(16) . . ?
N17 C171 C172 121(2) . . ?
C173 C172 C171 117(2) . . ?
C172 C173 C174 120(2) . . ?
C172 C173 C1I 128.3(17) . . ?
C174 C173 C1I 111(2) . . ?
C175 C174 C173 118(2) . . ?
N17 C175 C174 124(2) . . ?
C182 C181 N18 122.6(18) . . ?
C183 C182 C181 118(2) . . ?
C182 C183 C184 122(2) . . ?
C182 C183 C2I 114(2) . . ?
C184 C183 C2I 124.1(19) . . ?
C185 C184 C183 115(2) . . ?
N18 C185 C184 125(2) . . ?
N19 C191 C192 126.3(19) . . ?
C191 C192 C193 117.0(19) . . ?
C194 C193 C192 118.4(16) . . ?
C194 C193 C1L 119.0(17) . . ?
C192 C193 C1L 122.4(18) . . ?
C195 C194 C193 120.8(18) . . ?
C194 C195 N19 122.6(17) . . ?
N20 C201 C202 124(2) . . ?
C201 C202 C203 117(2) . . ?
C204 C203 C202 117(2) . . ?
C204 C203 C2L 124(2) . 2_655 ?
C202 C203 C2L 118.6(19) . 2_655 ?
C205 C204 C203 123(2) . . ?
C204 C205 N20 122.8(19) . . ?
O11 S1 O13 112.1(8) . . ?
O11 S1 O14 111.7(8) . . ?
O13 S1 O14 110.3(8) . . ?
O11 S1 O12 108.3(9) . . ?
O13 S1 O12 107.0(9) . . ?
O14 S1 O12 107.2(9) . . ?
O24 S2 O23 109.9(6) . . ?
O24 S2 O21 109.1(6) . . ?
O23 S2 O21 109.5(6) . . ?
O24 S2 O22 108.9(6) . . ?
O23 S2 O22 110.7(6) . . ?
O21 S2 O22 108.6(6) . . ?
O32 S3 O34 110.3(7) . . ?
O32 S3 O31 110.6(7) . . ?
O34 S3 O31 107.8(7) . . ?
O32 S3 O33 110.6(7) . . ?
O34 S3 O33 109.3(6) . . ?
O31 S3 O33 108.1(7) . . ?
O42 S4 O44 110.2(7) . . ?
O42 S4 O41 110.1(7) . . ?
O44 S4 O41 108.9(6) . . ?
O42 S4 O43 109.8(7) . . ?
O44 S4 O43 109.5(6) . . ?
O41 S4 O43 108.3(6) . . ?
O53 S5 O54 110.9(11) . . ?
O53 S5 O52 110.8(11) . . ?
O54 S5 O52 110.3(12) . . ?
O53 S5 O51 108.1(11) . . ?
O54 S5 O51 108.8(11) . . ?
O52 S5 O51 107.8(11) . . ?
O61 S6 O64 110.4(11) . . ?
O61 S6 O63 111.5(10) . . ?
O64 S6 O63 109.4(11) . . ?
O61 S6 O62 109.7(10) . . ?
O64 S6 O62 108.7(11) . . ?
O63 S6 O62 107.0(11) . . ?

loop_
_geom_bond_atom_site_label_1
_geom_bond_atom_site_label_2
_geom_bond_distance
_geom_bond_site_symmetry_2
_geom_bond_publ_flag
Ni1 O11L 2.089(12) . ?
Ni1 O12L 2.094(10) . ?
Ni1 N1 2.108(13) . ?
Ni1 N3 2.145(13) . ?
Ni1 N5 2.147(13) . ?
Ni1 N2 2.154(13) 2 ?
Ni2 O23L 2.074(12) . ?
Ni2 N6 2.079(14) 4_686 ?
Ni2 N4 2.105(14) . ?
Ni2 O24L 2.116(12) . ?
Ni2 O21L 2.116(12) . ?
Ni2 O22L 2.125(10) . ?
Ni3 N10 2.071(13) . ?
Ni3 O31L 2.099(12) . ?
Ni3 N14 2.101(13) . ?
Ni3 N7 2.116(13) . ?
Ni3 N12 2.123(13) . ?
Ni3 O32L 2.141(11) . ?
Ni4 O41L 2.047(11) . ?
Ni4 O42L 2.069(11) . ?
Ni4 N9 2.104(12) 4 ?
Ni4 N8 2.108(11) 4_556 ?
Ni4 N11 2.156(13) . ?
Ni4 N13 2.195(13) 1_545 ?
Ni5 N16 2.070(14) . ?
Ni5 N18 2.077(14) . ?
Ni5 O52L 2.114(11) . ?
Ni5 O51L 2.121(10) . ?
Ni5 N20 2.127(12) . ?
Ni5 N19 2.134(12) . ?
Ni6 O62L 2.060(13) . ?
Ni6 O63L 2.063(11) . ?
Ni6 O61L 2.087(11) . ?
Ni6 N15 2.096(13) . ?
Ni6 O64L 2.115(12) . ?
Ni6 N17 2.136(14) . ?
N2 C25 1.30(2) . ?
N2 C21 1.34(2) . ?
N2 Ni1 2.154(13) 2_545 ?
N3 C31 1.283(19) . ?
N3 C35 1.34(2) . ?
N4 C45 1.32(2) . ?
N4 C41 1.35(2) . ?
N5 C55 1.30(2) . ?
N5 C51 1.34(2) . ?
N6 C65 1.35(2) . ?
N6 C61 1.38(2) . ?
N6 Ni2 2.079(14) 4_485 ?
N7 C71 1.32(2) . ?
N7 C75 1.37(2) . ?
N8 C85 1.32(2) . ?
N8 C81 1.35(2) . ?
N8 Ni4 2.108(11) 4 ?
N9 C91 1.30(2) . ?
N9 C95 1.34(2) . ?
N9 Ni4 2.104(12) 4_556 ?
N10 C101 1.32(2) . ?
N10 C105 1.38(2) . ?
N11 C115 1.30(2) . ?
N11 C11 1.303(19) . ?
N12 C121 1.31(2) . ?
N12 C125 1.35(2) . ?
N13 C135 1.31(2) . ?
N13 C13O 1.38(2) . ?
N13 Ni4 2.195(13) 1_565 ?
N14 C141 1.32(2) . ?
N14 C145 1.35(2) . ?
N15 C155 1.34(2) 4_675 ?
N15 C151 1.39(2) . ?
N16 C161 1.33(2) . ?
N16 C165 1.38(2) . ?
N17 C175 1.30(2) . ?
N17 C171 1.31(2) . ?
N18 C185 1.34(2) . ?
N18 C181 1.40(2) . ?
N19 C191 1.33(2) . ?
N19 C195 1.40(2) . ?
N20 C205 1.35(2) . ?
N20 C201 1.36(2) . ?
C25 C24 1.42(3) . ?
C1B C2B 1.426(12) . ?
C1B C33 1.44(2) . ?
C2B C43 1.50(2) . ?
C1C C53 1.40(3) . ?
C1C C2C 1.424(12) . ?
C2C C63 1.57(3) . ?
C1D C2D 1.424(12) . ?
C1D C73 1.55(3) . ?
C2D C83 1.52(3) . ?
C1E C2E 1.429(12) . ?
C1E C103 1.55(2) . ?
C2E C93 1.57(2) . ?
C1F C2F 1.440(12) . ?
C1F C113 1.50(2) . ?
C2F C123 1.53(2) . ?
C1G C2G 1.422(12) . ?
C1G C133 1.45(2) . ?
C2G C143 1.40(3) . ?
C1H C2H 1.431(12) . ?
C1H C153 1.54(2) . ?
C2H C163 1.445(18) . ?
C1I C2I 1.432(12) . ?
C1I C173 1.64(3) . ?
C2I C183 1.69(3) . ?
C1L C2L 1.434(12) . ?
C1L C193 1.52(2) . ?
C2L C203 1.55(3) 2_645 ?
C11B C12 1.33(3) . ?
C11B N1 1.33(2) . ?
N1 C15 1.25(3) . ?
C11 C112 1.39(2) . ?
C12 C13 1.30(3) . ?
C13 C14 1.38(4) . ?
C13 C1A 1.74(4) . ?
C14 C15 1.35(4) . ?
C1A C2A 1.426(12) . ?
C2A C23 1.61(4) . ?
C21 C22 1.40(3) . ?
C22 C23 1.36(3) . ?
C23 C24 1.25(3) . ?
C31 C32 1.31(2) . ?
C32 C33 1.47(2) . ?
C33 C34 1.30(2) . ?
C34 C35 1.41(2) . ?
C41 C42 1.44(2) . ?
C42 C43 1.39(2) . ?
C43 C44 1.34(2) . ?
C44 C45 1.39(3) . ?
C51 C52 1.29(2) . ?
C52 C53 1.33(2) . ?
C53 C54 1.38(3) . ?
C54 C55 1.44(3) . ?
C61 C62 1.39(3) . ?
C62 C63 1.45(3) . ?
C63 C64 1.37(3) . ?
C64 C65 1.47(3) . ?
C71 C72 1.43(3) . ?
C72 C73 1.28(3) . ?
C73 C74 1.34(3) . ?
C74 C75 1.43(3) . ?
C81 C82 1.34(2) . ?
C82 C83 1.40(3) . ?
C83 C84 1.33(3) . ?
C84 C85 1.43(2) . ?
C91 C92 1.37(2) . ?
C92 C93 1.39(3) . ?
C93 C94 1.39(2) . ?
C94 C95 1.43(2) . ?
C101 C102 1.35(3) . ?
C102 C103 1.41(3) . ?
C103 C104 1.43(3) . ?
C104 C105 1.39(3) . ?
C112 C113 1.34(2) . ?
C113 C114 1.39(2) . ?
C114 C115 1.42(2) . ?
C121 C122 1.39(3) . ?
C122 C123 1.40(3) . ?
C123 C124 1.44(3) . ?
C124 C125 1.36(2) . ?
C131 C13O 1.39(3) . ?
C131 C133 1.43(3) . ?
C133 C134 1.38(3) . ?
C134 C135 1.35(2) . ?
C141 C142 1.29(3) . ?
C142 C143 1.36(3) . ?
C143 C144 1.42(3) . ?
C144 C145 1.37(3) . ?
C151 C152 1.34(2) 4_675 ?
C152 C151 1.34(2) 4_476 ?
C152 C153 1.37(2) . ?
C153 C154 1.32(2) . ?
C154 C155 1.36(2) . ?
C155 N15 1.34(2) 4_476 ?
C161 C162 1.33(2) . ?
C162 C163 1.42(2) . ?
C163 C164 1.39(2) . ?
C164 C165 1.33(2) . ?
C171 C172 1.45(3) . ?
C172 C173 1.32(3) . ?
C173 C174 1.38(3) . ?
C174 C175 1.34(3) . ?
C181 C182 1.38(3) . ?
C182 C183 1.34(3) . ?
C183 C184 1.43(3) . ?
C184 C185 1.38(3) . ?
C191 C192 1.35(2) . ?
C192 C193 1.40(2) . ?
C193 C194 1.36(2) . ?
C194 C195 1.33(2) . ?
C201 C202 1.43(3) . ?
C202 C203 1.43(3) . ?
C203 C204 1.39(3) . ?
C203 C2L 1.55(3) 2_655 ?
C204 C205 1.34(2) . ?
O11 S1 1.440(10) . ?
O12 S1 1.497(11) . ?
O13 S1 1.453(13) . ?
O14 S1 1.457(10) . ?
O21 S2 1.466(8) . ?
O22 S2 1.474(8) . ?
O23 S2 1.461(10) . ?
O24 S2 1.460(8) . ?
O31 S3 1.473(9) . ?
O32 S3 1.447(9) . ?
O33 S3 1.473(10) . ?
O34 S3 1.456(9) . ?
O41 S4 1.472(8) . ?
O42 S4 1.440(9) . ?
O43 S4 1.488(10) . ?
O44 S4 1.467(8) . ?
O51 S5 1.485(13) . ?
O52 S5 1.456(13) . ?
O53 S5 1.451(19) . ?
O54 S5 1.453(13) . ?
O61 S6 1.446(11) . ?
O62 S6 1.476(12) . ?
O63 S6 1.470(18) . ?
O64 S6 1.463(12) . ?
